data_7218772
loop_
_publ_author_name
'Jacobs, Ayesha'
'Amombo Noa, Francoise M.'

_publ_section_title
;
 Co-crystals and co-crystal hydrates of vanillic acid
;
_journal_issue 1
_journal_name_full CrystEngComm
_journal_page_first 98
_journal_paper_doi 10.1039/C4CE01795A
_journal_volume 17
_journal_year 2015
_chemical_formula_sum 'C23 H23 N4 O10'
_chemical_formula_weight 515.45
_chemical_name_systematic
; 
 (bis) vanillic acid theophylline co-crystal
;
_space_group_IT_number 14
_symmetry_cell_setting monoclinic
_symmetry_space_group_name_Hall '-P 2ybc'
_symmetry_space_group_name_H-M 'P 1 21/c 1'
_atom_sites_solution_hydrogens geom
_atom_sites_solution_primary direct
_atom_sites_solution_secondary difmap
_audit_creation_method SHELXL-97
_cell_angle_alpha 90.00
_cell_angle_beta 90.572(2)
_cell_angle_gamma 90.00
_cell_formula_units_Z 4
_cell_length_a 11.2741(6)
_cell_length_b 15.7712(10)
_cell_length_c 13.3746(8)
_cell_measurement_reflns_used 29773
_cell_measurement_temperature 173(2)
_cell_measurement_theta_max 28.33
_cell_measurement_theta_min 1.81
_cell_volume 2378.0(2)
_computing_cell_refinement 'SAINT-Plus (Bruker, 2004)'
_computing_data_collection 'APEX2 (Bruker, 2005)'
_computing_data_reduction 'SAINT-Plus and XPREP (Bruker 2004)'
_computing_molecular_graphics 'X-seed (Barbour, 1999)'
_computing_publication_material 'SHELXL-97 (Sheldrick, 1997)'
_computing_structure_refinement 'SHELXL-97 (Sheldrick, 1997)'
_computing_structure_solution 'SHELXS-97 (Sheldrick, 1990)'
_diffrn_ambient_temperature 173(2)
_diffrn_measured_fraction_theta_full 0.992
_diffrn_measured_fraction_theta_max 0.992
_diffrn_measurement_device_type 'Bruker Kappa Duo Apex II diffractometer'
_diffrn_measurement_method '1.2\% \f scans and \w scans'
_diffrn_radiation_monochromator graphite
_diffrn_radiation_source 'fine-focus sealed tube'
_diffrn_radiation_type MoK\a
_diffrn_radiation_wavelength 0.71073
_diffrn_reflns_av_R_equivalents 0.0414
_diffrn_reflns_av_sigmaI/netI 0.0325
_diffrn_reflns_limit_h_max 14
_diffrn_reflns_limit_h_min -14
_diffrn_reflns_limit_k_max 21
_diffrn_reflns_limit_k_min -21
_diffrn_reflns_limit_l_max 17
_diffrn_reflns_limit_l_min -17
_diffrn_reflns_number 29262
_diffrn_reflns_theta_full 28.33
_diffrn_reflns_theta_max 28.33
_diffrn_reflns_theta_min 1.81
_exptl_absorpt_coefficient_mu 0.115
_exptl_absorpt_correction_T_max 0.982
_exptl_absorpt_correction_T_min 0.880
_exptl_absorpt_correction_type multi-scan
_exptl_absorpt_process_details 'Bruker SADABS'
_exptl_crystal_colour colourless
_exptl_crystal_density_diffrn 1.440
_exptl_crystal_density_method 'not measured'
_exptl_crystal_description rectangle
_exptl_crystal_F_000 1076
_exptl_crystal_recrystallization_method 'Re-crystallisation from solvent: water'
_exptl_crystal_size_max 0.50
_exptl_crystal_size_mid 0.22
_exptl_crystal_size_min 0.16
_refine_diff_density_max 0.316
_refine_diff_density_min -0.242
_refine_diff_density_rms 0.044
_refine_ls_extinction_method none
_refine_ls_goodness_of_fit_ref 1.047
_refine_ls_hydrogen_treatment noref
_refine_ls_matrix_type full
_refine_ls_number_parameters 372
_refine_ls_number_reflns 5876
_refine_ls_number_restraints 0
_refine_ls_restrained_S_all 1.047
_refine_ls_R_factor_all 0.0653
_refine_ls_R_factor_gt 0.0470
_refine_ls_shift/su_max 0.000
_refine_ls_shift/su_mean 0.000
_refine_ls_structure_factor_coef Fsqd
_refine_ls_weighting_details 'calc w=1/[\s^2^(Fo^2^)+(0.0577P)^2^+0.9568P] where P=(Fo^2^+2Fc^2^)/3'
_refine_ls_weighting_scheme calc
_refine_ls_wR_factor_gt 0.1195
_refine_ls_wR_factor_ref 0.1299
_reflns_number_gt 4478
_reflns_number_total 5876
_reflns_threshold_expression >2sigma(I)
_cod_data_source_file c4ce01795a2.cif
_cod_data_source_block b:
_cod_depositor_comments
;
The following automatic conversions were performed:

'_symmetry_cell_setting' value 'Monoclinic' changed to 'monoclinic'
according to
/usr/data/users/saulius/crontab/automatic-downloads/rss-feeds/RSC/lib/dictionaries/cif_core.dic
dictionary named 'cif_core.dic' version 2.4.2 from 2011-04-26.

Automatic conversion script
Id: cif_fix_values 2827 2014-09-09 07:05:25Z andrius 

 Adding full bibliography for 7218771--7218777.cif.
;
_cod_original_sg_symbol_H-M P21/c
_cod_database_code 7218772

loop_
_symmetry_equiv_pos_as_xyz
'x, y, z'
'-x, y+1/2, -z+1/2'
'-x, -y, -z'
'x, -y-1/2, z-1/2'

loop_
_atom_site_label
_atom_site_type_symbol
_atom_site_fract_x
_atom_site_fract_y
_atom_site_fract_z
_atom_site_U_iso_or_equiv
_atom_site_adp_type
_atom_site_occupancy
_atom_site_symmetry_multiplicity
_atom_site_calc_flag
_atom_site_refinement_flags
_atom_site_disorder_assembly
_atom_site_disorder_group
O5 O 0.89248(12) 0.23961(7) 0.36204(8) 0.0332(3) Uani 1 1 d . . .
C17 C 0.80189(14) 0.28620(9) 0.21135(11) 0.0254(3) Uani 1 1 d . . .
O3A O 0.41130(12) 0.68432(8) -0.38659(9) 0.0385(3) Uani 1 1 d . . .
N14 N 0.71955(13) 0.32448(9) 0.06384(10) 0.0312(3) Uani 1 1 d . . .
O6 O 0.86638(12) 0.52322(7) 0.29698(9) 0.0373(3) Uani 1 1 d . . .
N12 N 0.79157(12) 0.43468(8) 0.17806(10) 0.0273(3) Uani 1 1 d . . .
N10 N 0.87464(12) 0.38185(8) 0.32964(10) 0.0270(3) Uani 1 1 d . . .
N16 N 0.77053(13) 0.21410(8) 0.15937(10) 0.0292(3) Uani 1 1 d . . .
O1A O 0.54917(16) 0.33725(9) -0.18177(12) 0.0606(5) Uani 1 1 d . . .
O2A O 0.62375(15) 0.42935(9) -0.07228(11) 0.0530(4) Uani 1 1 d . . .
C13 C 0.76968(14) 0.35252(9) 0.15071(11) 0.0248(3) Uani 1 1 d . . .
C5A C 0.50784(15) 0.63428(11) -0.23618(12) 0.0315(4) Uani 1 1 d . . .
C9 C 0.85852(14) 0.29649(9) 0.30524(11) 0.0254(3) Uani 1 1 d . . .
C11 C 0.84449(15) 0.45099(9) 0.26871(12) 0.0274(3) Uani 1 1 d . . .
C15 C 0.72239(16) 0.24010(11) 0.07303(12) 0.0329(4) Uani 1 1 d . . .
H15 H 0.6931 0.2024 0.0232 0.039 Uiso 1 1 calc R . .
C22 C 0.93191(17) 0.40270(10) 0.42587(13) 0.0351(4) Uani 1 1 d . . .
H59 H 0.9575 0.3503 0.4591 0.053 Uiso 1 1 calc R . .
H61 H 0.8754 0.4327 0.4684 0.053 Uiso 1 1 calc R . .
H60 H 1.0010 0.4390 0.4142 0.053 Uiso 1 1 calc R . .
O4A O 0.36611(14) 0.53273(9) -0.44926(10) 0.0331(4) Uani 0.812(3) 1 d P A 1
C3A C 0.42736(15) 0.53758(10) -0.35989(12) 0.0290(3) Uani 1 1 d . . .
C2A C 0.46563(15) 0.46975(10) -0.30318(12) 0.0307(4) Uani 1 1 d . A .
H2A H 0.4509 0.4135 -0.3255 0.037 Uiso 1 1 calc R . .
C6A C 0.54612(15) 0.56586(11) -0.17955(12) 0.0313(4) Uani 1 1 d . A .
H6A H 0.5863 0.5752 -0.1177 0.038 Uiso 1 1 calc R . .
C4A C 0.44943(15) 0.62071(10) -0.32675(12) 0.0281(3) Uani 1 1 d . A .
C1A C 0.52603(15) 0.48357(11) -0.21283(12) 0.0308(4) Uani 1 1 d . . .
C34 C 0.76722(17) 0.50614(10) 0.11077(14) 0.0374(4) Uani 1 1 d . . .
H50 H 0.7951 0.4924 0.0435 0.056 Uiso 1 1 calc R . .
H52 H 0.8086 0.5567 0.1355 0.056 Uiso 1 1 calc R . .
H51 H 0.6817 0.5170 0.1083 0.056 Uiso 1 1 calc R . .
C8A C 0.56665(16) 0.40932(11) -0.15431(13) 0.0347(4) Uani 1 1 d . A .
C7A C 0.3359(2) 0.44937(14) -0.48384(16) 0.0378(5) Uani 0.812(3) 1 d P A 1
H56 H 0.4085 0.4160 -0.4923 0.057 Uiso 0.812(3) 1 calc PR A 1
H58 H 0.2937 0.4535 -0.5481 0.057 Uiso 0.812(3) 1 calc PR A 1
H57 H 0.2849 0.4216 -0.4348 0.057 Uiso 0.812(3) 1 calc PR A 1
O1 O 0.81301(12) 0.04966(7) 0.22313(9) 0.0373(3) Uani 1 1 d . . .
O4 O 0.80232(12) -0.27679(7) 0.20777(9) 0.0386(3) Uani 1 1 d . . .
O2 O 0.90978(12) 0.07248(7) 0.36825(9) 0.0359(3) Uani 1 1 d . . .
C5 C 0.84426(15) -0.21324(9) 0.26819(12) 0.0280(3) Uani 1 1 d . . .
O3 O 0.92053(13) -0.32484(7) 0.37447(10) 0.0440(4) Uani 1 1 d . . .
C1 C 0.87891(14) -0.06876(9) 0.31905(12) 0.0256(3) Uani 1 1 d . . .
C2 C 0.93859(14) -0.09688(9) 0.40403(12) 0.0263(3) Uani 1 1 d . . .
H2 H 0.9708 -0.0571 0.4502 0.032 Uiso 1 1 calc R . .
C3 C 0.95122(15) -0.18303(10) 0.42147(12) 0.0286(3) Uani 1 1 d . . .
H3 H 0.9919 -0.2021 0.4798 0.034 Uiso 1 1 calc R . .
C8 C 0.86391(15) 0.02297(9) 0.29763(12) 0.0279(3) Uani 1 1 d . . .
C6 C 0.83161(14) -0.12741(9) 0.25097(12) 0.0275(3) Uani 1 1 d . . .
H6 H 0.7907 -0.1081 0.1928 0.033 Uiso 1 1 calc R . .
C7 C 0.74707(19) -0.25215(11) 0.11616(13) 0.0398(4) Uani 1 1 d . . .
H7B H 0.6774 -0.2171 0.1302 0.060 Uiso 1 1 calc R . .
H7C H 0.7224 -0.3028 0.0790 0.060 Uiso 1 1 calc R . .
H7A H 0.8033 -0.2195 0.0761 0.060 Uiso 1 1 calc R . .
C4 C 0.90490(16) -0.24170(9) 0.35443(12) 0.0296(3) Uani 1 1 d . . .
H1 H 0.904(2) 0.1318(17) 0.3623(18) 0.064(7) Uiso 1 1 d . . .
H11A H 0.426(2) 0.7353(18) -0.355(2) 0.069(8) Uiso 1 1 d . . .
H1A H 0.653(2) 0.3842(17) -0.035(2) 0.069(8) Uiso 1 1 d . . .
O5A O 0.5201(6) 0.7047(4) -0.2020(4) 0.0321(17) Uani 0.188(3) 1 d P A 2
C9A C 0.5747(11) 0.7231(6) -0.1037(7) 0.045(3) Uani 0.188(3) 1 d P A 2
H54 H 0.5297 0.6945 -0.0512 0.068 Uiso 0.188(3) 1 calc PR A 2
H55 H 0.5739 0.7845 -0.0919 0.068 Uiso 0.188(3) 1 calc PR A 2
H53 H 0.6568 0.7027 -0.1026 0.068 Uiso 0.188(3) 1 calc PR A 2
H16 H 0.7779 0.1579 0.1784 0.047(6) Uiso 1 1 d R . .
H11 H 0.8929 -0.3589 0.3236 0.090(10) Uiso 1 1 d R . .

loop_
_atom_site_aniso_label
_atom_site_aniso_U_11
_atom_site_aniso_U_22
_atom_site_aniso_U_33
_atom_site_aniso_U_23
_atom_site_aniso_U_13
_atom_site_aniso_U_12
O5 0.0510(8) 0.0207(5) 0.0275(6) 0.0016(4) -0.0128(5) 0.0002(5)
C17 0.0316(9) 0.0198(7) 0.0247(7) -0.0003(5) -0.0024(6) 0.0010(6)
O3A 0.0546(9) 0.0261(6) 0.0346(6) 0.0030(5) -0.0151(6) 0.0032(5)
N14 0.0380(8) 0.0310(7) 0.0246(6) 0.0009(5) -0.0052(6) 0.0046(6)
O6 0.0500(8) 0.0180(5) 0.0439(7) -0.0007(5) -0.0070(6) -0.0024(5)
N12 0.0332(8) 0.0199(6) 0.0287(7) 0.0039(5) -0.0016(5) 0.0022(5)
N10 0.0347(8) 0.0196(6) 0.0267(6) -0.0004(5) -0.0060(5) -0.0012(5)
N16 0.0413(8) 0.0196(6) 0.0265(6) -0.0015(5) -0.0075(6) 0.0001(5)
O1A 0.0880(12) 0.0310(7) 0.0622(10) 0.0106(6) -0.0291(9) -0.0013(7)
O2A 0.0761(11) 0.0414(7) 0.0412(8) 0.0071(6) -0.0267(7) 0.0104(7)
C13 0.0269(8) 0.0223(7) 0.0251(7) 0.0021(6) 0.0004(6) 0.0026(6)
C5A 0.0325(9) 0.0317(8) 0.0301(8) -0.0033(6) -0.0057(7) 0.0008(7)
C9 0.0312(9) 0.0197(7) 0.0252(7) -0.0003(5) -0.0023(6) -0.0016(6)
C11 0.0304(9) 0.0196(7) 0.0322(8) 0.0017(6) -0.0003(6) 0.0001(6)
C15 0.0422(10) 0.0308(8) 0.0254(8) -0.0030(6) -0.0078(7) 0.0031(7)
C22 0.0478(11) 0.0254(7) 0.0319(8) -0.0034(6) -0.0133(7) -0.0020(7)
O4A 0.0435(9) 0.0288(7) 0.0267(7) -0.0013(5) -0.0141(6) 0.0001(6)
C3A 0.0322(9) 0.0299(8) 0.0248(7) -0.0012(6) -0.0057(6) 0.0000(6)
C2A 0.0353(10) 0.0253(8) 0.0315(8) -0.0003(6) -0.0043(7) -0.0011(6)
C6A 0.0329(9) 0.0354(8) 0.0255(8) -0.0002(6) -0.0078(6) 0.0008(7)
C4A 0.0306(9) 0.0265(7) 0.0270(7) 0.0027(6) -0.0049(6) 0.0017(6)
C1A 0.0307(9) 0.0328(8) 0.0290(8) 0.0030(6) -0.0038(6) 0.0007(7)
C34 0.0474(11) 0.0258(8) 0.0389(9) 0.0122(7) -0.0045(8) 0.0028(7)
C8A 0.0364(10) 0.0345(9) 0.0333(9) 0.0055(7) -0.0040(7) 0.0020(7)
C7A 0.0469(14) 0.0340(11) 0.0323(11) -0.0078(8) -0.0096(9) -0.0052(9)
O1 0.0507(8) 0.0225(5) 0.0384(7) 0.0004(5) -0.0130(6) 0.0007(5)
O4 0.0559(9) 0.0196(5) 0.0400(7) -0.0034(5) -0.0195(6) -0.0026(5)
O2 0.0524(8) 0.0172(5) 0.0377(7) -0.0028(5) -0.0121(6) 0.0016(5)
C5 0.0317(9) 0.0213(7) 0.0310(8) -0.0041(6) -0.0051(6) -0.0024(6)
O3 0.0682(10) 0.0186(5) 0.0447(7) 0.0010(5) -0.0249(7) -0.0020(5)
C1 0.0291(8) 0.0173(6) 0.0303(8) -0.0013(6) -0.0005(6) 0.0002(6)
C2 0.0300(9) 0.0212(7) 0.0277(7) -0.0034(6) -0.0018(6) -0.0013(6)
C3 0.0347(9) 0.0233(7) 0.0277(8) -0.0007(6) -0.0068(6) 0.0000(6)
C8 0.0318(9) 0.0196(7) 0.0322(8) -0.0010(6) -0.0014(6) 0.0017(6)
C6 0.0321(9) 0.0216(7) 0.0288(8) -0.0008(6) -0.0041(6) 0.0005(6)
C7 0.0547(12) 0.0299(8) 0.0344(9) -0.0072(7) -0.0153(8) 0.0006(8)
C4 0.0359(9) 0.0188(7) 0.0341(8) -0.0005(6) -0.0050(7) -0.0010(6)
O5A 0.044(4) 0.023(3) 0.029(3) 0.003(2) -0.014(3) -0.002(2)
C9A 0.061(7) 0.035(5) 0.039(5) -0.007(4) -0.012(5) 0.000(5)

loop_
_atom_type_symbol
_atom_type_description
_atom_type_scat_dispersion_real
_atom_type_scat_dispersion_imag
_atom_type_scat_source
C C 0.0033 0.0016 'International Tables Vol C Tables 4.2.6.8 and 6.1.1.4'
H H 0.0000 0.0000 'International Tables Vol C Tables 4.2.6.8 and 6.1.1.4'
N N 0.0061 0.0033 'International Tables Vol C Tables 4.2.6.8 and 6.1.1.4'
O O 0.0106 0.0060 'International Tables Vol C Tables 4.2.6.8 and 6.1.1.4'

loop_
_geom_angle_atom_site_label_1
_geom_angle_atom_site_label_2
_geom_angle_atom_site_label_3
_geom_angle
C13 C17 N16 105.44(13)
C13 C17 C9 123.59(14)
N16 C17 C9 130.94(13)
C4A O3A H11A 109.0(16)
C15 N14 C13 103.64(13)
C13 N12 C11 119.35(12)
C13 N12 C34 122.12(14)
C11 N12 C34 118.42(13)
C9 N10 C11 125.73(13)
C9 N10 C22 118.34(12)
C11 N10 C22 115.89(12)
C15 N16 C17 106.44(13)
C15 N16 H16 124.5
C17 N16 H16 129.0
C8A O2A H1A 116.2(16)
N14 C13 N12 127.47(14)
N14 C13 C17 111.25(13)
N12 C13 C17 121.24(14)
O5A C5A C6A 118.4(3)
O5A C5A C4A 121.5(3)
C6A C5A C4A 119.95(15)
O5 C9 N10 121.20(13)
O5 C9 C17 126.77(13)
N10 C9 C17 112.03(13)
O6 C11 N12 122.17(14)
O6 C11 N10 119.82(14)
N12 C11 N10 118.00(13)
N16 C15 N14 113.23(14)
N16 C15 H15 123.4
N14 C15 H15 123.4
N10 C22 H59 109.5
N10 C22 H61 109.5
H59 C22 H61 109.5
N10 C22 H60 109.5
H59 C22 H60 109.5
H61 C22 H60 109.5
C3A O4A C7A 116.52(15)
O4A C3A C2A 125.90(14)
O4A C3A C4A 114.29(14)
C2A C3A C4A 119.81(14)
C3A C2A C1A 120.11(15)
C3A C2A H2A 119.9
C1A C2A H2A 119.9
C5A C6A C1A 120.23(14)
C5A C6A H6A 119.9
C1A C6A H6A 119.9
O3A C4A C5A 123.19(15)
O3A C4A C3A 116.85(14)
C5A C4A C3A 119.96(14)
C6A C1A C2A 119.92(15)
C6A C1A C8A 121.42(14)
C2A C1A C8A 118.66(15)
N12 C34 H50 109.5
N12 C34 H52 109.5
H50 C34 H52 109.5
N12 C34 H51 109.5
H50 C34 H51 109.5
H52 C34 H51 109.5
O1A C8A O2A 124.06(16)
O1A C8A C1A 122.31(16)
O2A C8A C1A 113.62(15)
C5 O4 C7 117.00(12)
C8 O2 H1 119.8(15)
O4 C5 C6 125.82(14)
O4 C5 C4 114.34(13)
C6 C5 C4 119.85(14)
C4 O3 H11 112.3
C2 C1 C6 120.00(14)
C2 C1 C8 121.53(14)
C6 C1 C8 118.47(14)
C3 C2 C1 119.96(14)
C3 C2 H2 120.0
C1 C2 H2 120.0
C2 C3 C4 120.53(14)
C2 C3 H3 119.7
C4 C3 H3 119.7
O1 C8 O2 123.75(14)
O1 C8 C1 123.07(14)
O2 C8 C1 113.18(13)
C5 C6 C1 120.10(14)
C5 C6 H6 119.9
C1 C6 H6 119.9
O4 C7 H7B 109.5
O4 C7 H7C 109.5
H7B C7 H7C 109.5
O4 C7 H7A 109.5
H7B C7 H7A 109.5
H7C C7 H7A 109.5
O3 C4 C3 118.18(14)
O3 C4 C5 122.25(14)
C3 C4 C5 119.57(14)
C5A O5A C9A 124.3(6)
O5A C9A H54 109.5
O5A C9A H55 109.5
H54 C9A H55 109.5
O5A C9A H53 109.5
H54 C9A H53 109.5
H55 C9A H53 109.5

loop_
_geom_bond_atom_site_label_1
_geom_bond_atom_site_label_2
_geom_bond_distance
O5 C9 1.2340(18)
C17 C13 1.370(2)
C17 N16 1.3771(19)
C17 C9 1.412(2)
O3A C4A 1.3508(19)
O3A H11A 0.92(3)
N14 C15 1.337(2)
N14 C13 1.361(2)
O6 C11 1.2246(18)
N12 C13 1.3680(19)
N12 C11 1.370(2)
N12 C34 1.4666(19)
N10 C9 1.3968(18)
N10 C11 1.4011(19)
N10 C22 1.471(2)
N16 C15 1.336(2)
N16 H16 0.9258
O1A C8A 1.210(2)
O2A C8A 1.305(2)
O2A H1A 0.93(3)
C5A O5A 1.209(6)
C5A C6A 1.385(2)
C5A C4A 1.390(2)
C15 H15 0.9500
C22 H59 0.9800
C22 H61 0.9800
C22 H60 0.9800
O4A C3A 1.3765(19)
O4A C7A 1.434(2)
C3A C2A 1.378(2)
C3A C4A 1.405(2)
C2A C1A 1.398(2)
C2A H2A 0.9500
C6A C1A 1.390(2)
C6A H6A 0.9500
C1A C8A 1.479(2)
C34 H50 0.9800
C34 H52 0.9800
C34 H51 0.9800
C7A H56 0.9800
C7A H58 0.9800
C7A H57 0.9800
O1 C8 1.2198(19)
O4 C5 1.3688(18)
O4 C7 1.423(2)
O2 C8 1.3263(19)
O2 H1 0.94(3)
C5 C6 1.380(2)
C5 C4 1.408(2)
O3 C4 1.3495(19)
O3 H11 0.9186
C1 C2 1.388(2)
C1 C6 1.400(2)
C1 C8 1.484(2)
C2 C3 1.386(2)
C2 H2 0.9500
C3 C4 1.387(2)
C3 H3 0.9500
C6 H6 0.9500
C7 H7B 0.9800
C7 H7C 0.9800
C7 H7A 0.9800
O5A C9A 1.475(10)
C9A H54 0.9800
C9A H55 0.9800
C9A H53 0.9800
